data_4028739
loop_
_publ_author_name
'Anton Lishchynskyi'
'Maxim A. Novikov'
'Eddy Martin'
'Eduardo C. Escudero-Ad\'an'
'Petr Nov\'ak'
'Vladimir V. Grushin'

_publ_section_title
;
 Trifluoromethylation of Aryl and Heteroaryl Halides with
 Fluoroform-Derived CuCF3: Scope, Limitations, and Mechanistic Features
;
_journal_name_full 'Journal of Organic Chemistry'
_journal_page_first 11126
_journal_page_last 11146
_journal_paper_doi 10.1021/jo401423h
_journal_volume 78
_journal_year 2013
_chemical_formula_sum 'C34 H26 Cu2 F12 N6 O10'
_chemical_formula_weight 1033.69
_chemical_name_systematic
; 
 ? 
;
_space_group_IT_number 14
_symmetry_cell_setting monoclinic
_symmetry_space_group_name_Hall '-P 2yn'
_symmetry_space_group_name_H-M 'P 1 21/n 1'
_atom_sites_solution_hydrogens geom
_atom_sites_solution_primary direct
_atom_sites_solution_secondary difmap
_audit_creation_method SHELXL-97
_cell_angle_alpha 90.00
_cell_angle_beta 111.044(2)
_cell_angle_gamma 90.00
_cell_formula_units_Z 2
_cell_length_a 9.9504(6)
_cell_length_b 19.6941(11)
_cell_length_c 10.6513(6)
_cell_measurement_reflns_used 2593
_cell_measurement_temperature 100(2)
_cell_measurement_theta_max 32.23
_cell_measurement_theta_min 2.29
_cell_volume 1948.1(2)
_computing_cell_refinement 'Bruker APEX2 v2011.4-0'
_computing_data_collection 'Bruker APEX2 v2011.4-0'
_computing_data_reduction 'Bruker SAINT V7.60A'
_computing_molecular_graphics 'Bruker SHELXTL'
_computing_publication_material 'Bruker SHELXTL'
_computing_structure_refinement 'SHELXS-97 (Sheldrick, 2008)'
_computing_structure_solution Sir2011
_diffrn_ambient_temperature 100(2)
_diffrn_detector_area_resol_mean 512
_diffrn_detector_type '4K CCD area detector APEX II'
_diffrn_measured_fraction_theta_full 0.994
_diffrn_measured_fraction_theta_max 0.867
_diffrn_measurement_device_type 'APEX DUO Kappa 4-axis goniometer'
_diffrn_measurement_method
;
 Fullsphere data collection, phi and omega scans
;
_diffrn_measurement_specimen_support 'magnetic support with MicroMount'
_diffrn_radiation_monochromator 'Quazar MX Multilayer Optics'
_diffrn_radiation_type MoK\a
_diffrn_radiation_wavelength 0.71073
_diffrn_reflns_av_R_equivalents 0.0212
_diffrn_reflns_av_sigmaI/netI 0.0337
_diffrn_reflns_limit_h_max 15
_diffrn_reflns_limit_h_min -10
_diffrn_reflns_limit_k_max 28
_diffrn_reflns_limit_k_min -26
_diffrn_reflns_limit_l_max 7
_diffrn_reflns_limit_l_min -16
_diffrn_reflns_number 12406
_diffrn_reflns_theta_full 25.00
_diffrn_reflns_theta_max 33.06
_diffrn_reflns_theta_min 2.07
_diffrn_source 'Microfocus source E025 IuS'
_diffrn_source_current 0.6
_diffrn_source_power 50
_diffrn_source_size '0.2 mm x 0.2 mm fine focus'
_diffrn_source_type 'Bruker APEX DUO'
_exptl_absorpt_coefficient_mu 1.214
_exptl_absorpt_correction_T_max 0.9940
_exptl_absorpt_correction_T_min 0.9880
_exptl_absorpt_correction_type empirical
_exptl_absorpt_process_details
; 
 SADABS Version 2008/1 Bruker-Nonius
 Blessing, Acta Cryst. (1995) A51 33-38
;
_exptl_crystal_colour green
_exptl_crystal_density_diffrn 1.762
_exptl_crystal_description plate
_exptl_crystal_F_000 1036
_exptl_crystal_size_max 0.01
_exptl_crystal_size_mid 0.01
_exptl_crystal_size_min 0.005
_refine_diff_density_max 0.561
_refine_diff_density_min -0.276
_refine_diff_density_rms 0.077
_refine_ls_extinction_method none
_refine_ls_goodness_of_fit_ref 0.817
_refine_ls_hydrogen_treatment noref
_refine_ls_matrix_type full
_refine_ls_number_parameters 291
_refine_ls_number_reflns 6387
_refine_ls_number_restraints 0
_refine_ls_restrained_S_all 0.817
_refine_ls_R_factor_all 0.0420
_refine_ls_R_factor_gt 0.0322
_refine_ls_shift/su_max 0.003
_refine_ls_shift/su_mean 0.000
_refine_ls_structure_factor_coef Fsqd
_refine_ls_weighting_details 'calc w=1/[\s^2^(Fo^2^)+(0.1000P)^2^+0.0000P] where P=(Fo^2^+2Fc^2^)/3'
_refine_ls_weighting_scheme calc
_refine_ls_wR_factor_gt 0.1005
_refine_ls_wR_factor_ref 0.1106
_reflns_number_gt 5315
_reflns_number_total 6387
_reflns_threshold_expression >2sigma(I)
_cod_data_source_file jo401423h_si_003.cif
_cod_data_source_block mo_al384f_0m
_cod_original_cell_volume 1948.06(19)
_cod_database_code 4028739

loop_
_symmetry_equiv_pos_as_xyz
'x, y, z'
'-x+1/2, y+1/2, -z+1/2'
'-x, -y, -z'
'x-1/2, -y-1/2, z-1/2'

loop_
_atom_site_label
_atom_site_type_symbol
_atom_site_fract_x
_atom_site_fract_y
_atom_site_fract_z
_atom_site_U_iso_or_equiv
_atom_site_adp_type
_atom_site_occupancy
_atom_site_symmetry_multiplicity
_atom_site_calc_flag
_atom_site_refinement_flags
C1 C 0.35212(15) 0.90024(7) -0.12740(15) 0.0118(2) Uani 1 1 d .
C2 C 0.26104(15) 0.83950(7) -0.19222(15) 0.0132(3) Uani 1 1 d .
C3 C 0.29820(18) 0.77724(8) -0.12693(17) 0.0179(3) Uani 1 1 d .
H3 H 0.3813 0.7739 -0.0474 0.022 Uiso 1 1 calc R
C4 C 0.21486(19) 0.72021(8) -0.17702(18) 0.0217(3) Uani 1 1 d .
H4 H 0.2413 0.6772 -0.1351 0.026 Uiso 1 1 calc R
C5 C 0.09172(19) 0.72783(8) -0.29021(19) 0.0230(3) Uani 1 1 d .
H5 H 0.0312 0.6895 -0.3222 0.028 Uiso 1 1 calc R
C6 C 0.13818(16) 0.84048(7) -0.31002(15) 0.0144(3) Uani 1 1 d .
C7 C 0.08963(17) 0.90309(8) -0.39772(16) 0.0177(3) Uani 1 1 d .
C8 C 0.26961(16) 1.06421(7) -0.03617(15) 0.0128(3) Uani 1 1 d .
C9 C 0.12911(16) 1.09932(7) -0.05598(16) 0.0137(3) Uani 1 1 d .
C10 C 0.00134(17) 1.06485(9) -0.12765(18) 0.0216(3) Uani 1 1 d .
H10 H 0.0048 1.0207 -0.1625 0.026 Uiso 1 1 calc R
C11 C -0.12999(18) 1.09544(9) -0.1474(2) 0.0235(3) Uani 1 1 d .
H11 H -0.2177 1.0729 -0.1963 0.028 Uiso 1 1 calc R
C12 C -0.13077(17) 1.15964(9) -0.09413(19) 0.0226(3) Uani 1 1 d .
H12 H -0.2211 1.1804 -0.1073 0.027 Uiso 1 1 calc R
C13 C 0.11494(17) 1.16349(8) -0.00758(17) 0.0164(3) Uani 1 1 d .
C14 C 0.24147(19) 1.20714(8) 0.07298(19) 0.0228(3) Uani 1 1 d .
C15 C 0.59476(17) 0.94743(7) 0.40412(15) 0.0144(3) Uani 1 1 d .
H15 H 0.6688 0.9772 0.4015 0.017 Uiso 1 1 calc R
C16 C 0.49953(19) 0.87323(10) 0.53355(18) 0.0250(4) Uani 1 1 d .
H16A H 0.4145 0.8737 0.4505 0.037 Uiso 1 1 calc R
H16B H 0.4717 0.8868 0.6093 0.037 Uiso 1 1 calc R
H16C H 0.5403 0.8274 0.5493 0.037 Uiso 1 1 calc R
C17 C 0.7311(2) 0.93452(10) 0.64172(17) 0.0246(4) Uani 1 1 d .
H17A H 0.7906 0.9697 0.6222 0.037 Uiso 1 1 calc R
H17B H 0.7880 0.8930 0.6709 0.037 Uiso 1 1 calc R
H17C H 0.6986 0.9503 0.7133 0.037 Uiso 1 1 calc R
Cu1 Cu 0.500120(18) 0.976107(8) 0.115055(17) 0.00987(7) Uani 1 1 d .
F1 F 0.17602(11) 0.91630(5) -0.46741(10) 0.0236(2) Uani 1 1 d .
F2 F -0.04265(11) 0.89626(5) -0.48928(11) 0.0257(2) Uani 1 1 d .
F3 F 0.08873(11) 0.95921(5) -0.32632(11) 0.0230(2) Uani 1 1 d .
F4 F 0.36884(11) 1.17765(6) 0.09208(14) 0.0315(3) Uani 1 1 d .
F5 F 0.24134(13) 1.26660(6) 0.01330(15) 0.0346(3) Uani 1 1 d .
F6 F 0.23898(14) 1.22135(7) 0.19472(14) 0.0414(3) Uani 1 1 d .
N1 N 0.05363(16) 0.78650(7) -0.35677(15) 0.0196(3) Uani 1 1 d .
N2 N -0.01168(16) 1.19360(7) -0.02566(17) 0.0228(3) Uani 1 1 d .
N3 N 0.60660(14) 0.92055(7) 0.52097(13) 0.0148(2) Uani 1 1 d .
O1 O 0.38866(11) 0.90243(5) -0.00068(11) 0.0137(2) Uani 1 1 d .
O2 O 0.68037(12) 0.92976(5) 0.12823(11) 0.0151(2) Uani 1 1 d .
O3 O 0.32182(12) 1.02937(5) 0.06962(12) 0.0156(2) Uani 1 1 d .
O4 O 0.61418(12) 1.05760(5) 0.19945(11) 0.0151(2) Uani 1 1 d .
O5 O 0.49265(12) 0.93623(6) 0.29682(11) 0.0159(2) Uani 1 1 d .

loop_
_atom_site_aniso_label
_atom_site_aniso_U_11
_atom_site_aniso_U_22
_atom_site_aniso_U_33
_atom_site_aniso_U_23
_atom_site_aniso_U_13
_atom_site_aniso_U_12
C1 0.0090(6) 0.0099(5) 0.0139(6) -0.0015(5) 0.0008(5) 0.0009(4)
C2 0.0127(7) 0.0104(6) 0.0138(6) -0.0011(5) 0.0013(5) -0.0017(5)
C3 0.0188(7) 0.0128(6) 0.0159(7) 0.0014(5) -0.0013(6) -0.0021(5)
C4 0.0256(8) 0.0118(6) 0.0210(8) 0.0011(6) 0.0002(7) -0.0034(5)
C5 0.0242(9) 0.0142(7) 0.0238(8) -0.0024(6) 0.0003(7) -0.0072(6)
C6 0.0159(7) 0.0111(6) 0.0141(6) -0.0009(5) 0.0029(5) -0.0016(5)
C7 0.0148(7) 0.0153(6) 0.0178(7) 0.0005(5) -0.0003(6) -0.0012(5)
C8 0.0107(6) 0.0101(5) 0.0154(6) -0.0027(5) 0.0018(5) -0.0014(4)
C9 0.0118(6) 0.0127(6) 0.0161(6) 0.0002(5) 0.0045(5) 0.0019(5)
C10 0.0146(8) 0.0213(7) 0.0259(8) -0.0052(6) 0.0036(7) -0.0002(5)
C11 0.0122(7) 0.0261(8) 0.0295(9) -0.0010(7) 0.0041(7) 0.0005(6)
C12 0.0145(8) 0.0235(8) 0.0310(9) 0.0055(7) 0.0097(7) 0.0059(6)
C13 0.0145(7) 0.0131(6) 0.0218(7) -0.0001(5) 0.0066(6) 0.0012(5)
C14 0.0229(8) 0.0145(7) 0.0321(9) -0.0038(6) 0.0109(7) 0.0002(6)
C15 0.0161(7) 0.0133(6) 0.0144(6) -0.0004(5) 0.0064(6) -0.0004(5)
C16 0.0249(9) 0.0300(9) 0.0212(8) 0.0057(7) 0.0097(7) -0.0073(7)
C17 0.0254(9) 0.0315(9) 0.0129(7) -0.0006(6) 0.0020(6) -0.0034(7)
Cu1 0.00959(11) 0.00880(9) 0.00955(10) -0.00020(5) 0.00142(7) -0.00040(5)
F1 0.0266(6) 0.0232(5) 0.0198(5) 0.0040(4) 0.0070(4) -0.0033(4)
F2 0.0182(5) 0.0220(5) 0.0245(5) 0.0041(4) -0.0075(4) -0.0022(4)
F3 0.0231(5) 0.0130(4) 0.0265(5) -0.0023(4) 0.0011(4) 0.0024(4)
F4 0.0146(5) 0.0211(5) 0.0504(7) -0.0122(5) 0.0014(5) 0.0010(4)
F5 0.0271(6) 0.0169(5) 0.0609(9) 0.0061(5) 0.0171(6) -0.0017(4)
F6 0.0449(8) 0.0447(7) 0.0375(7) -0.0223(6) 0.0182(6) -0.0170(6)
N1 0.0205(7) 0.0152(6) 0.0178(6) -0.0017(5) 0.0004(5) -0.0044(5)
N2 0.0204(7) 0.0187(6) 0.0327(8) 0.0019(6) 0.0136(6) 0.0048(5)
N3 0.0159(6) 0.0161(6) 0.0123(6) 0.0009(4) 0.0049(5) -0.0011(5)
O1 0.0141(5) 0.0123(4) 0.0121(5) -0.0021(4) 0.0017(4) -0.0033(4)
O2 0.0126(5) 0.0160(5) 0.0160(5) 0.0015(4) 0.0045(4) 0.0023(4)
O3 0.0142(5) 0.0163(5) 0.0154(5) 0.0017(4) 0.0044(4) 0.0042(4)
O4 0.0174(5) 0.0123(4) 0.0128(5) -0.0010(4) 0.0020(4) -0.0041(4)
O5 0.0151(5) 0.0189(5) 0.0116(5) 0.0026(4) 0.0025(4) -0.0016(4)

loop_
_atom_type_symbol
_atom_type_description
_atom_type_scat_dispersion_real
_atom_type_scat_dispersion_imag
_atom_type_scat_source
C C 0.0033 0.0016 'International Tables Vol C Tables 4.2.6.8 and 6.1.1.4'
H H 0.0000 0.0000 'International Tables Vol C Tables 4.2.6.8 and 6.1.1.4'
N N 0.0061 0.0033 'International Tables Vol C Tables 4.2.6.8 and 6.1.1.4'
O O 0.0106 0.0060 'International Tables Vol C Tables 4.2.6.8 and 6.1.1.4'
F F 0.0171 0.0103 'International Tables Vol C Tables 4.2.6.8 and 6.1.1.4'
Cu Cu 0.3201 1.2651 'International Tables Vol C Tables 4.2.6.8 and 6.1.1.4'

loop_
_geom_angle_atom_site_label_1
_geom_angle_atom_site_label_2
_geom_angle_atom_site_label_3
_geom_angle
_geom_angle_site_symmetry_1
_geom_angle_site_symmetry_3
O4 C1 O1 126.27(13) 3_675 .
O4 C1 C2 119.53(13) 3_675 .
O1 C1 C2 114.19(13) . .
C3 C2 C6 116.66(13) . .
C3 C2 C1 117.46(13) . .
C6 C2 C1 125.83(13) . .
C4 C3 C2 120.47(14) . .
C3 C4 C5 117.91(15) . .
N1 C5 C4 123.31(15) . .
N1 C6 C2 123.53(14) . .
N1 C6 C7 113.49(13) . .
C2 C6 C7 122.98(13) . .
F2 C7 F3 106.93(13) . .
F2 C7 F1 105.90(13) . .
F3 C7 F1 106.75(12) . .
F2 C7 C6 112.37(13) . .
F3 C7 C6 112.67(13) . .
F1 C7 C6 111.77(13) . .
O2 C8 O3 126.74(14) 3_675 .
O2 C8 C9 117.14(13) 3_675 .
O3 C8 C9 116.05(13) . .
C13 C9 C10 116.70(14) . .
C13 C9 C8 125.32(14) . .
C10 C9 C8 117.98(13) . .
C11 C10 C9 119.61(16) . .
C10 C11 C12 118.57(16) . .
N2 C12 C11 123.29(15) . .
N2 C13 C9 124.26(15) . .
N2 C13 C14 112.19(14) . .
C9 C13 C14 123.54(14) . .
F5 C14 F6 106.38(15) . .
F5 C14 F4 106.97(15) . .
F6 C14 F4 106.82(16) . .
F5 C14 C13 111.79(15) . .
F6 C14 C13 111.61(15) . .
F4 C14 C13 112.87(13) . .
O5 C15 N3 124.18(15) . .
O3 Cu1 O1 89.05(5) . .
O3 Cu1 O2 169.02(5) . .
O1 Cu1 O2 89.82(5) . .
O3 Cu1 O4 89.93(5) . .
O1 Cu1 O4 169.07(5) . .
O2 Cu1 O4 89.11(5) . .
O3 Cu1 O5 95.64(5) . .
O1 Cu1 O5 95.88(5) . .
O2 Cu1 O5 95.34(5) . .
O4 Cu1 O5 95.05(5) . .
O3 Cu1 Cu1 83.15(4) . 3_675
O1 Cu1 Cu1 82.42(3) . 3_675
O2 Cu1 Cu1 85.88(3) . 3_675
O4 Cu1 Cu1 86.65(3) . 3_675
O5 Cu1 Cu1 177.91(3) . 3_675
C6 N1 C5 117.99(14) . .
C12 N2 C13 117.57(15) . .
C15 N3 C17 121.14(14) . .
C15 N3 C16 121.54(14) . .
C17 N3 C16 117.25(14) . .
C1 O1 Cu1 125.05(10) . .
C8 O2 Cu1 120.43(10) 3_675 .
C8 O3 Cu1 123.79(11) . .
C1 O4 Cu1 119.53(10) 3_675 .
C15 O5 Cu1 119.25(10) . .

loop_
_geom_bond_atom_site_label_1
_geom_bond_atom_site_label_2
_geom_bond_distance
_geom_bond_site_symmetry_2
C1 O4 1.2552(18) 3_675
C1 O1 1.2663(18) .
C1 C2 1.5098(19) .
C2 C3 1.393(2) .
C2 C6 1.403(2) .
C3 C4 1.384(2) .
C4 C5 1.384(2) .
C5 N1 1.337(2) .
C6 N1 1.3360(19) .
C6 C7 1.517(2) .
C7 F2 1.3341(18) .
C7 F3 1.3434(19) .
C7 F1 1.348(2) .
C8 O2 1.2544(19) 3_675
C8 O3 1.2609(18) .
C8 C9 1.505(2) .
C9 C13 1.391(2) .
C9 C10 1.401(2) .
C10 C11 1.385(2) .
C11 C12 1.387(3) .
C12 N2 1.328(2) .
C13 N2 1.342(2) .
C13 C14 1.511(2) .
C14 F5 1.332(2) .
C14 F6 1.335(2) .
C14 F4 1.342(2) .
C15 O5 1.2463(19) .
C15 N3 1.3183(19) .
C16 N3 1.457(2) .
C17 N3 1.456(2) .
Cu1 O3 1.9661(11) .
Cu1 O1 1.9681(10) .
Cu1 O2 1.9721(11) .
Cu1 O4 1.9848(11) .
Cu1 O5 2.1151(11) .
Cu1 Cu1 2.6246(4) 3_675
O2 C8 1.2544(19) 3_675
O4 C1 1.2551(18) 3_675

loop_
_geom_torsion_atom_site_label_1
_geom_torsion_atom_site_label_2
_geom_torsion_atom_site_label_3
_geom_torsion_atom_site_label_4
_geom_torsion
_geom_torsion_site_symmetry_1
_geom_torsion_site_symmetry_4
O4 C1 C2 C3 138.61(16) 3_675 .
O1 C1 C2 C3 -40.6(2) . .
O4 C1 C2 C6 -44.2(2) 3_675 .
O1 C1 C2 C6 136.62(16) . .
C6 C2 C3 C4 -0.9(2) . .
C1 C2 C3 C4 176.60(16) . .
C2 C3 C4 C5 -2.3(3) . .
C3 C4 C5 N1 3.4(3) . .
C3 C2 C6 N1 3.6(2) . .
C1 C2 C6 N1 -173.69(15) . .
C3 C2 C6 C7 -175.65(15) . .
C1 C2 C6 C7 7.1(2) . .
N1 C6 C7 F2 12.4(2) . .
C2 C6 C7 F2 -168.27(15) . .
N1 C6 C7 F3 133.32(15) . .
C2 C6 C7 F3 -47.4(2) . .
N1 C6 C7 F1 -106.46(16) . .
C2 C6 C7 F1 72.83(19) . .
O2 C8 C9 C13 -94.84(19) 3_675 .
O3 C8 C9 C13 87.92(19) . .
O2 C8 C9 C10 85.84(18) 3_675 .
O3 C8 C9 C10 -91.40(18) . .
C13 C9 C10 C11 0.3(3) . .
C8 C9 C10 C11 179.73(16) . .
C9 C10 C11 C12 -0.5(3) . .
C10 C11 C12 N2 0.4(3) . .
C10 C9 C13 N2 -0.2(3) . .
C8 C9 C13 N2 -179.48(15) . .
C10 C9 C13 C14 179.25(16) . .
C8 C9 C13 C14 -0.1(3) . .
N2 C13 C14 F5 -59.5(2) . .
C9 C13 C14 F5 121.08(18) . .
N2 C13 C14 F6 59.6(2) . .
C9 C13 C14 F6 -119.90(18) . .
N2 C13 C14 F4 179.89(15) . .
C9 C13 C14 F4 0.4(2) . .
C2 C6 N1 C5 -2.7(3) . .
C7 C6 N1 C5 176.60(16) . .
C4 C5 N1 C6 -0.9(3) . .
C11 C12 N2 C13 -0.2(3) . .
C9 C13 N2 C12 0.1(3) . .
C14 C13 N2 C12 -179.38(16) . .
O5 C15 N3 C17 178.31(15) . .
O5 C15 N3 C16 1.3(2) . .
O4 C1 O1 Cu1 3.5(2) 3_675 .
C2 C1 O1 Cu1 -177.31(9) . .
O3 Cu1 O1 C1 81.35(12) . .
O2 Cu1 O1 C1 -87.73(12) . .
O4 Cu1 O1 C1 -3.3(3) . .
O5 Cu1 O1 C1 176.93(12) . .
Cu1 Cu1 O1 C1 -1.86(11) 3_675 .
O3 Cu1 O2 C8 -2.5(3) . 3_675
O1 Cu1 O2 C8 81.62(11) . 3_675
O4 Cu1 O2 C8 -87.51(11) . 3_675
O5 Cu1 O2 C8 177.50(11) . 3_675
Cu1 Cu1 O2 C8 -0.80(11) 3_675 3_675
O2 C8 O3 Cu1 0.7(2) 3_675 .
C9 C8 O3 Cu1 177.66(9) . .
O1 Cu1 O3 C8 -82.53(12) . .
O2 Cu1 O3 C8 1.6(3) . .
O4 Cu1 O3 C8 86.59(12) . .
O5 Cu1 O3 C8 -178.34(12) . .
Cu1 Cu1 O3 C8 -0.04(11) 3_675 .
O3 Cu1 O4 C1 -84.24(11) . 3_675
O1 Cu1 O4 C1 0.4(3) . 3_675
O2 Cu1 O4 C1 84.82(11) . 3_675
O5 Cu1 O4 C1 -179.90(11) . 3_675
Cu1 Cu1 O4 C1 -1.11(11) 3_675 3_675
N3 C15 O5 Cu1 -174.24(12) . .
O3 Cu1 O5 C15 -121.20(11) . .
O1 Cu1 O5 C15 149.17(11) . .
O2 Cu1 O5 C15 58.80(12) . .
O4 Cu1 O5 C15 -30.77(12) . .
Cu1 Cu1 O5 C15 -175(12) 3_675 .
